data_7041120
loop_
_publ_author_name
'Su, Wei'
'Tang, Zhaofeng'
'Li, Peiyuan'
'Wang, Gufeng'
'Xiao, Qi'
'Li, Yuchun'
'Huang, Shan'
'Gu, Yunqiong'
'Lai, Zefeng'
'Zhang, Yuexing'

_publ_section_title
;
 New dinuclear ruthenium arene complexes containing thiosemicarbazone
 ligands: synthesis, structure and cytotoxic studies.
;
_journal_issue 48
_journal_name_full 'Dalton transactions (Cambridge, England : 2003)'
_journal_page_first 19329
_journal_page_last 19340
_journal_paper_doi 10.1039/c6dt03306g
_journal_volume 45
_journal_year 2016
_chemical_formula_moiety 'C21 H29 Cl N3 O Ru S, Cl'
_chemical_formula_sum 'C21 H29 Cl2 N3 O Ru S'
_chemical_formula_weight 543.50
_chemical_name_systematic
;
 ? 
;
_space_group_crystal_system triclinic
_space_group_IT_number 2
_space_group_name_Hall '-P 1'
_space_group_name_H-M_alt 'P -1'
_symmetry_space_group_name_Hall '-P 1'
_symmetry_space_group_name_H-M 'P -1'
_atom_sites_solution_hydrogens geom
_atom_sites_solution_primary direct
_atom_sites_solution_secondary difmap
_audit_creation_date 2015-10-25
_audit_creation_method
;
  Olex2 1.1
  (compiled 2011.02.15 svn.r1672, GUI svn.r3494)
;
_audit_update_record
;
2016-10-10 deposited with the CCDC.
2016-11-07 downloaded from the CCDC.
;
_cell_angle_alpha 104.115(6)
_cell_angle_beta 102.200(5)
_cell_angle_gamma 94.985(5)
_cell_formula_units_Z 2
_cell_length_a 9.1501(4)
_cell_length_b 10.0815(7)
_cell_length_c 13.6823(11)
_cell_measurement_reflns_used 7013
_cell_measurement_temperature 293(2)
_cell_measurement_theta_max 28.5900
_cell_measurement_theta_min 3.7410
_cell_volume 1183.57(14)
_computing_cell_refinement
;
CrysAlisPro, Agilent Technologies,
Version 1.171.37.35 (release 13-08-2014 CrysAlis171 .NET)
(compiled Aug 13 2014,18:06:01)
;
_computing_data_collection
;
CrysAlisPro, Agilent Technologies,
Version 1.171.37.35 (release 13-08-2014 CrysAlis171 .NET)
(compiled Aug 13 2014,18:06:01)
;
_computing_data_reduction
;
CrysAlisPro, Agilent Technologies,
Version 1.171.37.35 (release 13-08-2014 CrysAlis171 .NET)
(compiled Aug 13 2014,18:06:01)
;
_computing_molecular_graphics
;
O. V. Dolomanov, L. J. Bourhis, R. J. Gildea, J. A. K. Howard and H. Puschmann,
OLEX2: a complete structure solution, refinement and analysis program.
J. Appl. Cryst. (2009). 42, 339-341.
;
_computing_publication_material
;
O. V. Dolomanov, L. J. Bourhis, R. J. Gildea, J. A. K. Howard and H. Puschmann,
OLEX2: a complete structure solution, refinement and analysis program.
J. Appl. Cryst. (2009). 42, 339-341.
;
_computing_structure_refinement 'SHELXL-97 (Sheldrick, 1997)'
_computing_structure_solution 'A short history of SHELX (Sheldrick, 2007)/Bruker'
_diffrn_ambient_temperature 293(2)
_diffrn_detector 'CCD plate'
_diffrn_detector_area_resol_mean 15.9784
_diffrn_detector_type Eos
_diffrn_measured_fraction_theta_full 0.9973
_diffrn_measured_fraction_theta_max 0.6298
_diffrn_measurement_details
;
#__ type_ start__ end____ width___ exp.time_
  1 omega  -49.00   52.00   1.0000    2.5000
omega____ theta____ kappa____ phi______ frames
    -      -18.6294   77.0000  -90.0000 101

#__ type_ start__ end____ width___ exp.time_
  2 omega  -49.00   52.00   1.0000    2.5000
omega____ theta____ kappa____ phi______ frames
    -      -18.6294   77.0000 -120.0000 101

#__ type_ start__ end____ width___ exp.time_
  3 omega  -49.00   52.00   1.0000    2.5000
omega____ theta____ kappa____ phi______ frames
    -      -18.6294   77.0000  150.0000 101

#__ type_ start__ end____ width___ exp.time_
  4 omega  -10.00   90.00   1.0000    2.5000
omega____ theta____ kappa____ phi______ frames
    -       19.6450   77.0000  120.0000 100

#__ type_ start__ end____ width___ exp.time_
  5 omega   37.00   88.00   1.0000    2.5000
omega____ theta____ kappa____ phi______ frames
    -       19.6450   77.0000   30.0000 51

#__ type_ start__ end____ width___ exp.time_
  6 omega   -9.00   79.00   1.0000    2.5000
omega____ theta____ kappa____ phi______ frames
    -       19.6450   77.0000    0.0000 88
;
_diffrn_measurement_device 'four-circle diffractometer'
_diffrn_measurement_device_type 'SuperNova, Single source at offset, Eos'
_diffrn_measurement_method '\w scans'
_diffrn_orient_matrix_UB_11 0.0008461000
_diffrn_orient_matrix_UB_12 0.0195357000
_diffrn_orient_matrix_UB_13 -0.0463298000
_diffrn_orient_matrix_UB_21 -0.0766570000
_diffrn_orient_matrix_UB_22 0.0104769000
_diffrn_orient_matrix_UB_23 -0.0054226000
_diffrn_orient_matrix_UB_31 0.0234784000
_diffrn_orient_matrix_UB_32 0.0698857000
_diffrn_orient_matrix_UB_33 0.0292717000
_diffrn_radiation_monochromator mirror
_diffrn_radiation_probe x-ray
_diffrn_radiation_type 'Mo K\a'
_diffrn_radiation_wavelength 0.71073
_diffrn_reflns_av_R_equivalents 0.0197
_diffrn_reflns_av_unetI/netI 0.0235
_diffrn_reflns_limit_h_max 11
_diffrn_reflns_limit_h_min -10
_diffrn_reflns_limit_k_max 10
_diffrn_reflns_limit_k_min -12
_diffrn_reflns_limit_l_max 17
_diffrn_reflns_limit_l_min -16
_diffrn_reflns_number 12372
_diffrn_reflns_theta_full 26.37
_diffrn_reflns_theta_max 26.37
_diffrn_reflns_theta_min 3.34
_diffrn_source 'SuperNova (Mo) X-ray Source'
_exptl_absorpt_coefficient_mu 0.993
_exptl_absorpt_correction_T_max 1.00000
_exptl_absorpt_correction_T_min 0.84462
_exptl_absorpt_correction_type multi-scan
_exptl_absorpt_process_details
;
CrysAlisPro, Agilent Technologies,
Version 1.171.37.35 (release 13-08-2014 CrysAlis171 .NET)
(compiled Aug 13 2014,18:06:01)
Empirical absorption correction using spherical harmonics,
 implemented in SCALE3 ABSPACK scaling algorithm.
;
_exptl_crystal_colour red
_exptl_crystal_density_diffrn 1.525
_exptl_crystal_density_method 'not measured'
_exptl_crystal_description block
_exptl_crystal_F_000 556
_exptl_crystal_size_max 0.20
_exptl_crystal_size_mid 0.08
_exptl_crystal_size_min 0.05
_refine_diff_density_max 0.255
_refine_diff_density_min -0.519
_refine_diff_density_rms 0.062
_refine_ls_extinction_method none
_refine_ls_goodness_of_fit_ref 1.080
_refine_ls_hydrogen_treatment mixed
_refine_ls_matrix_type full
_refine_ls_number_parameters 267
_refine_ls_number_reflns 4850
_refine_ls_number_restraints 0
_refine_ls_restrained_S_all 1.080
_refine_ls_R_factor_all 0.0272
_refine_ls_R_factor_gt 0.0240
_refine_ls_shift/su_max 0.001
_refine_ls_shift/su_mean 0.000
_refine_ls_structure_factor_coef Fsqd
_refine_ls_weighting_details 'calc w=1/[\s^2^(Fo^2^)+(0.0283P)^2^+0.3459P] where P=(Fo^2^+2Fc^2^)/3'
_refine_ls_weighting_scheme calc
_refine_ls_wR_factor_gt 0.0593
_refine_ls_wR_factor_ref 0.0615
_reflns_number_gt 4455
_reflns_number_total 4850
_reflns_threshold_expression >2sigma(I)
_cod_data_source_file c6dt03306g2.cif
_cod_data_source_block 20151024-hfp-tzf-10-1
_cod_depositor_comments 'Adding full bibliography for 7041117--7041126.cif.'
_cod_original_cell_volume 1183.56(13)
_cod_database_code 7041120
_reflns_odcompleteness_completeness 99.73
_reflns_odcompleteness_iscentric 1
_reflns_odcompleteness_theta 26.32

loop_
_space_group_symop_id
_space_group_symop_operation_xyz
1 'x, y, z'
2 '-x, -y, -z'

loop_
_atom_site_label
_atom_site_type_symbol
_atom_site_fract_x
_atom_site_fract_y
_atom_site_fract_z
_atom_site_U_iso_or_equiv
_atom_site_adp_type
_atom_site_occupancy
_atom_site_symmetry_multiplicity
_atom_site_calc_flag
_atom_site_refinement_flags
Ru1 Ru 0.414984(17) 0.652708(15) 0.173381(11) 0.03260(6) Uani 1 1 d .
Cl1 Cl 0.53314(7) 0.44802(6) 0.17277(4) 0.04837(14) Uani 1 1 d .
Cl2 Cl 0.21938(8) 0.95653(7) 0.44096(5) 0.06294(17) Uani 1 1 d .
S1 S 0.64579(6) 0.76265(6) 0.15840(4) 0.04359(13) Uani 1 1 d .
O1 O 0.1144(2) 0.32003(17) 0.51255(14) 0.0588(4) Uani 1 1 d .
N1 N 0.51947(18) 0.73130(16) 0.33455(12) 0.0345(3) Uani 1 1 d .
N2 N 0.6353(2) 0.84059(18) 0.35525(13) 0.0442(4) Uani 1 1 d .
H2 H 0.6613 0.8971 0.4163 0.053 Uiso 1 1 calc R
N3 N 0.8259(2) 0.9586(2) 0.31715(15) 0.0550(5) Uani 1 1 d .
H3 H 0.8575 0.9936 0.3831 0.066 Uiso 1 1 calc R
C1 C 0.0700(3) 0.3516(3) 0.6086(2) 0.0600(7) Uani 1 1 d .
H1A H 0.0115 0.4264 0.6114 0.090 Uiso 1 1 calc R
H1B H 0.1584 0.3780 0.6651 0.090 Uiso 1 1 calc R
H1C H 0.0103 0.2717 0.6138 0.090 Uiso 1 1 calc R
C2 C 0.2014(2) 0.4209(2) 0.49172(17) 0.0425(5) Uani 1 1 d .
C3 C 0.2449(3) 0.3850(2) 0.39877(18) 0.0470(5) Uani 1 1 d .
H3A H 0.2136 0.2960 0.3552 0.056 Uiso 1 1 calc R
C4 C 0.3335(2) 0.4788(2) 0.37000(16) 0.0426(5) Uani 1 1 d .
H4 H 0.3622 0.4529 0.3076 0.051 Uiso 1 1 calc R
C5 C 0.3805(2) 0.6131(2) 0.43452(15) 0.0377(4) Uani 1 1 d .
C6 C 0.3378(3) 0.6460(2) 0.52878(16) 0.0469(5) Uani 1 1 d .
H6 H 0.3708 0.7340 0.5737 0.056 Uiso 1 1 calc R
C7 C 0.2487(3) 0.5522(2) 0.55724(17) 0.0470(5) Uani 1 1 d .
H7 H 0.2206 0.5770 0.6200 0.056 Uiso 1 1 calc R
C8 C 0.4849(2) 0.7174(2) 0.41868(15) 0.0393(4) Uani 1 1 d .
H8 H 0.5353 0.7854 0.4786 0.047 Uiso 1 1 calc R
C9 C 0.7072(2) 0.8608(2) 0.28437(16) 0.0391(4) Uani 1 1 d .
C10 C 0.9078(3) 1.0125(3) 0.2513(2) 0.0592(6) Uani 1 1 d .
H10A H 0.8795 0.9506 0.1816 0.071 Uiso 1 1 calc R
H10B H 1.0155 1.0164 0.2781 0.071 Uiso 1 1 calc R
C11 C 0.8738(4) 1.1532(3) 0.2473(3) 0.0859(10) Uani 1 1 d .
H11A H 0.7688 1.1480 0.2150 0.129 Uiso 1 1 calc R
H11B H 0.9345 1.1893 0.2077 0.129 Uiso 1 1 calc R
H11C H 0.8962 1.2131 0.3165 0.129 Uiso 1 1 calc R
C12 C 0.1374(3) 0.3739(3) 0.0919(2) 0.0715(8) Uani 1 1 d .
H12A H 0.2196 0.3225 0.0839 0.107 Uiso 1 1 calc R
H12B H 0.0535 0.3371 0.0328 0.107 Uiso 1 1 calc R
H12C H 0.1072 0.3667 0.1538 0.107 Uiso 1 1 calc R
C13 C 0.1871(2) 0.5234(2) 0.10032(18) 0.0471(5) Uani 1 1 d .
C14 C 0.2554(2) 0.5587(2) 0.02406(16) 0.0459(5) Uani 1 1 d .
H14 H 0.2679 0.4891 -0.0310 0.055 Uiso 1 1 calc R
C15 C 0.3036(2) 0.6961(2) 0.03078(15) 0.0418(5) Uani 1 1 d .
H15 H 0.3453 0.7165 -0.0212 0.050 Uiso 1 1 calc R
C16 C 0.2910(2) 0.8068(2) 0.11515(15) 0.0395(5) Uani 1 1 d .
C17 C 0.3433(3) 0.9541(2) 0.11730(19) 0.0563(6) Uani 1 1 d .
H17 H 0.4310 0.9536 0.0867 0.068 Uiso 1 1 calc R
C18 C 0.2176(5) 1.0023(4) 0.0477(3) 0.1195(17) Uani 1 1 d .
H18A H 0.1824 0.9332 -0.0175 0.179 Uiso 1 1 calc R
H18B H 0.2558 1.0873 0.0360 0.179 Uiso 1 1 calc R
H18C H 0.1355 1.0167 0.0808 0.179 Uiso 1 1 calc R
C19 C 0.3903(4) 1.0547(3) 0.2245(2) 0.0716(8) Uani 1 1 d .
H19A H 0.3045 1.0621 0.2546 0.107 Uiso 1 1 calc R
H19B H 0.4281 1.1439 0.2192 0.107 Uiso 1 1 calc R
H19C H 0.4679 1.0220 0.2677 0.107 Uiso 1 1 calc R
C20 C 0.2296(2) 0.7702(2) 0.19280(16) 0.0409(5) Uani 1 1 d .
H20 H 0.2245 0.8389 0.2508 0.049 Uiso 1 1 calc R
C21 C 0.1755(2) 0.6305(2) 0.18428(17) 0.0454(5) Uani 1 1 d .
H21 H 0.1317 0.6098 0.2352 0.054 Uiso 1 1 calc R

loop_
_atom_site_aniso_label
_atom_site_aniso_U_11
_atom_site_aniso_U_22
_atom_site_aniso_U_33
_atom_site_aniso_U_23
_atom_site_aniso_U_13
_atom_site_aniso_U_12
Ru1 0.04040(10) 0.03217(10) 0.02624(9) 0.00584(6) 0.01077(7) 0.00971(7)
Cl1 0.0630(3) 0.0446(3) 0.0459(3) 0.0132(2) 0.0230(3) 0.0247(2)
Cl2 0.0786(4) 0.0588(4) 0.0397(3) -0.0036(3) 0.0149(3) -0.0052(3)
S1 0.0473(3) 0.0497(3) 0.0355(3) 0.0078(2) 0.0183(2) 0.0063(2)
O1 0.0690(11) 0.0490(10) 0.0678(11) 0.0218(8) 0.0319(9) 0.0041(8)
N1 0.0400(9) 0.0323(8) 0.0330(8) 0.0099(7) 0.0110(7) 0.0061(7)
N2 0.0540(10) 0.0435(10) 0.0297(8) 0.0062(7) 0.0089(8) -0.0076(8)
N3 0.0582(12) 0.0613(13) 0.0415(10) 0.0144(9) 0.0113(9) -0.0124(10)
C1 0.0622(15) 0.0679(17) 0.0669(16) 0.0362(14) 0.0303(13) 0.0118(13)
C2 0.0423(11) 0.0441(12) 0.0496(12) 0.0221(10) 0.0155(10) 0.0127(9)
C3 0.0555(13) 0.0376(12) 0.0496(13) 0.0096(10) 0.0175(10) 0.0096(10)
C4 0.0512(12) 0.0426(12) 0.0378(11) 0.0103(9) 0.0173(9) 0.0127(9)
C5 0.0417(11) 0.0423(11) 0.0325(10) 0.0145(9) 0.0099(8) 0.0088(9)
C6 0.0595(14) 0.0454(13) 0.0353(11) 0.0085(9) 0.0146(10) 0.0030(10)
C7 0.0570(13) 0.0506(13) 0.0405(12) 0.0154(10) 0.0226(10) 0.0096(10)
C8 0.0469(11) 0.0409(11) 0.0290(10) 0.0093(8) 0.0073(8) 0.0056(9)
C9 0.0415(11) 0.0416(11) 0.0363(10) 0.0133(9) 0.0101(9) 0.0070(9)
C10 0.0514(14) 0.0690(17) 0.0592(15) 0.0212(13) 0.0189(12) -0.0058(12)
C11 0.114(3) 0.067(2) 0.084(2) 0.0267(17) 0.039(2) -0.0036(18)
C12 0.0663(17) 0.0493(15) 0.086(2) 0.0184(14) -0.0024(15) -0.0069(13)
C13 0.0432(12) 0.0417(12) 0.0508(13) 0.0110(10) 0.0012(10) 0.0048(9)
C14 0.0524(13) 0.0421(12) 0.0346(11) -0.0001(9) 0.0020(9) 0.0120(10)
C15 0.0520(12) 0.0486(12) 0.0255(9) 0.0094(9) 0.0087(9) 0.0152(10)
C16 0.0488(12) 0.0387(11) 0.0326(10) 0.0096(8) 0.0093(9) 0.0156(9)
C17 0.0790(17) 0.0429(13) 0.0554(14) 0.0184(11) 0.0238(13) 0.0206(12)
C18 0.190(4) 0.063(2) 0.090(3) 0.0335(19) -0.023(3) 0.036(2)
C19 0.092(2) 0.0402(14) 0.0737(19) 0.0078(13) 0.0104(16) 0.0087(13)
C20 0.0456(11) 0.0451(12) 0.0345(10) 0.0071(9) 0.0146(9) 0.0183(9)
C21 0.0385(11) 0.0580(14) 0.0458(12) 0.0211(11) 0.0138(9) 0.0110(10)

loop_
_atom_type_symbol
_atom_type_description
_atom_type_scat_dispersion_real
_atom_type_scat_dispersion_imag
_atom_type_scat_source
C C 0.0033 0.0016 'International Tables Vol C Tables 4.2.6.8 and 6.1.1.4'
H H 0.0000 0.0000 'International Tables Vol C Tables 4.2.6.8 and 6.1.1.4'
Cl Cl 0.1484 0.1585 'International Tables Vol C Tables 4.2.6.8 and 6.1.1.4'
N N 0.0061 0.0033 'International Tables Vol C Tables 4.2.6.8 and 6.1.1.4'
O O 0.0106 0.0060 'International Tables Vol C Tables 4.2.6.8 and 6.1.1.4'
Ru Ru -1.2594 0.8363 'International Tables Vol C Tables 4.2.6.8 and 6.1.1.4'
S S 0.1246 0.1234 'International Tables Vol C Tables 4.2.6.8 and 6.1.1.4'

loop_
_geom_angle_atom_site_label_1
_geom_angle_atom_site_label_2
_geom_angle_atom_site_label_3
_geom_angle
S1 Ru1 Cl1 87.77(2)
N1 Ru1 Cl1 89.04(5)
N1 Ru1 S1 81.92(5)
N1 Ru1 C13 127.46(8)
N1 Ru1 C14 164.56(8)
N1 Ru1 C15 147.45(7)
N1 Ru1 C16 110.63(7)
N1 Ru1 C20 90.37(7)
N1 Ru1 C21 98.40(7)
C13 Ru1 Cl1 90.93(6)
C13 Ru1 S1 150.58(6)
C14 Ru1 Cl1 93.77(6)
C14 Ru1 S1 113.33(7)
C14 Ru1 C13 37.42(9)
C14 Ru1 C16 68.40(8)
C14 Ru1 C21 66.66(8)
C15 Ru1 Cl1 121.78(6)
C15 Ru1 S1 88.58(6)
C15 Ru1 C13 67.30(8)
C15 Ru1 C14 37.34(8)
C15 Ru1 C16 38.14(7)
C15 Ru1 C20 67.68(8)
C15 Ru1 C21 79.07(8)
C16 Ru1 Cl1 159.92(5)
C16 Ru1 S1 90.96(6)
C16 Ru1 C13 80.42(8)
C16 Ru1 C21 67.70(8)
C20 Ru1 Cl1 151.79(6)
C20 Ru1 S1 120.05(6)
C20 Ru1 C13 67.39(8)
C20 Ru1 C14 80.00(8)
C20 Ru1 C16 37.54(8)
C20 Ru1 C21 37.63(8)
C21 Ru1 Cl1 114.75(6)
C21 Ru1 S1 157.47(6)
C21 Ru1 C13 36.51(8)
C9 S1 Ru1 97.57(7)
C2 O1 C1 117.96(19)
N2 N1 Ru1 112.81(12)
C8 N1 Ru1 134.48(14)
C8 N1 N2 111.49(16)
N1 N2 H2 118.8
C9 N2 N1 122.46(17)
C9 N2 H2 118.8
C9 N3 H3 117.2
C9 N3 C10 125.7(2)
C10 N3 H3 117.2
O1 C1 H1A 109.5
O1 C1 H1B 109.5
O1 C1 H1C 109.5
H1A C1 H1B 109.5
H1A C1 H1C 109.5
H1B C1 H1C 109.5
O1 C2 C3 116.1(2)
O1 C2 C7 124.1(2)
C7 C2 C3 119.8(2)
C2 C3 H3A 119.5
C4 C3 C2 121.0(2)
C4 C3 H3A 119.5
C3 C4 H4 120.0
C3 C4 C5 120.1(2)
C5 C4 H4 120.0
C4 C5 C6 117.8(2)
C4 C5 C8 125.69(19)
C6 C5 C8 116.07(19)
C5 C6 H6 119.0
C7 C6 C5 122.1(2)
C7 C6 H6 119.0
C2 C7 H7 120.4
C6 C7 C2 119.2(2)
C6 C7 H7 120.4
N1 C8 C5 130.28(19)
N1 C8 H8 114.9
C5 C8 H8 114.9
N2 C9 S1 120.23(16)
N3 C9 S1 123.47(16)
N3 C9 N2 116.30(19)
N3 C10 H10A 109.4
N3 C10 H10B 109.4
N3 C10 C11 111.0(2)
H10A C10 H10B 108.0
C11 C10 H10A 109.4
C11 C10 H10B 109.4
C10 C11 H11A 109.5
C10 C11 H11B 109.5
C10 C11 H11C 109.5
H11A C11 H11B 109.5
H11A C11 H11C 109.5
H11B C11 H11C 109.5
H12A C12 H12B 109.5
H12A C12 H12C 109.5
H12B C12 H12C 109.5
C13 C12 H12A 109.5
C13 C12 H12B 109.5
C13 C12 H12C 109.5
C12 C13 Ru1 129.49(17)
C14 C13 Ru1 68.72(12)
C14 C13 C12 119.8(2)
C21 C13 Ru1 70.75(12)
C21 C13 C12 122.1(2)
C21 C13 C14 118.0(2)
Ru1 C14 H14 128.0
C13 C14 Ru1 73.86(12)
C13 C14 H14 119.6
C15 C14 Ru1 70.72(12)
C15 C14 C13 120.8(2)
C15 C14 H14 119.6
Ru1 C15 H15 129.1
C14 C15 Ru1 71.94(12)
C14 C15 H15 119.0
C14 C15 C16 121.9(2)
C16 C15 Ru1 72.42(11)
C16 C15 H15 119.0
C15 C16 Ru1 69.44(11)
C15 C16 C17 119.44(19)
C17 C16 Ru1 131.01(16)
C20 C16 Ru1 70.11(11)
C20 C16 C15 116.80(19)
C20 C16 C17 123.75(19)
C16 C17 H17 107.7
C16 C17 C18 108.1(2)
C16 C17 C19 115.0(2)
C18 C17 H17 107.7
C19 C17 H17 107.7
C19 C17 C18 110.5(2)
C17 C18 H18A 109.5
C17 C18 H18B 109.5
C17 C18 H18C 109.5
H18A C18 H18B 109.5
H18A C18 H18C 109.5
H18B C18 H18C 109.5
C17 C19 H19A 109.5
C17 C19 H19B 109.5
C17 C19 H19C 109.5
H19A C19 H19B 109.5
H19A C19 H19C 109.5
H19B C19 H19C 109.5
Ru1 C20 H20 127.5
C16 C20 Ru1 72.35(11)
C16 C20 H20 119.3
C16 C20 C21 121.34(19)
C21 C20 Ru1 72.99(12)
C21 C20 H20 119.3
Ru1 C21 H21 131.2
C13 C21 Ru1 72.74(12)
C13 C21 C20 121.0(2)
C13 C21 H21 119.5
C20 C21 Ru1 69.38(12)
C20 C21 H21 119.5

loop_
_geom_bond_atom_site_label_1
_geom_bond_atom_site_label_2
_geom_bond_distance
Ru1 Cl1 2.4105(5)
Ru1 S1 2.3702(6)
Ru1 N1 2.1283(16)
Ru1 C13 2.249(2)
Ru1 C14 2.182(2)
Ru1 C15 2.166(2)
Ru1 C16 2.205(2)
Ru1 C20 2.1760(19)
Ru1 C21 2.223(2)
S1 C9 1.711(2)
O1 C1 1.427(3)
O1 C2 1.359(3)
N1 N2 1.391(2)
N1 C8 1.292(2)
N2 H2 0.8600
N2 C9 1.326(3)
N3 H3 0.8600
N3 C9 1.321(3)
N3 C10 1.457(3)
C1 H1A 0.9600
C1 H1B 0.9600
C1 H1C 0.9600
C2 C3 1.386(3)
C2 C7 1.378(3)
C3 H3A 0.9300
C3 C4 1.375(3)
C4 H4 0.9300
C4 C5 1.397(3)
C5 C6 1.397(3)
C5 C8 1.446(3)
C6 H6 0.9300
C6 C7 1.375(3)
C7 H7 0.9300
C8 H8 0.9300
C10 H10A 0.9700
C10 H10B 0.9700
C10 C11 1.491(4)
C11 H11A 0.9600
C11 H11B 0.9600
C11 H11C 0.9600
C12 H12A 0.9600
C12 H12B 0.9600
C12 H12C 0.9600
C12 C13 1.506(3)
C13 C14 1.423(3)
C13 C21 1.401(3)
C14 H14 0.9300
C14 C15 1.392(3)
C15 H15 0.9300
C15 C16 1.429(3)
C16 C17 1.512(3)
C16 C20 1.410(3)
C17 H17 0.9800
C17 C18 1.524(4)
C17 C19 1.516(4)
C18 H18A 0.9600
C18 H18B 0.9600
C18 H18C 0.9600
C19 H19A 0.9600
C19 H19B 0.9600
C19 H19C 0.9600
C20 H20 0.9300
C20 C21 1.420(3)
C21 H21 0.9300

loop_
_geom_torsion_atom_site_label_1
_geom_torsion_atom_site_label_2
_geom_torsion_atom_site_label_3
_geom_torsion_atom_site_label_4
_geom_torsion
Ru1 S1 C9 N2 9.35(18)
Ru1 S1 C9 N3 -170.85(18)
Ru1 N1 N2 C9 -22.3(2)
Ru1 N1 C8 C5 19.0(4)
Ru1 C13 C14 C15 -55.05(18)
Ru1 C13 C21 C20 51.88(18)
Ru1 C14 C15 C16 -54.75(18)
Ru1 C15 C16 C17 126.4(2)
Ru1 C15 C16 C20 -53.38(16)
Ru1 C16 C17 C18 169.2(2)
Ru1 C16 C17 C19 -66.8(3)
Ru1 C16 C20 C21 -56.41(18)
Ru1 C20 C21 C13 -53.39(19)
Cl1 Ru1 S1 C9 -103.96(7)
Cl1 Ru1 N1 N2 108.55(13)
Cl1 Ru1 N1 C8 -85.55(19)
Cl1 Ru1 C13 C12 16.7(2)
Cl1 Ru1 C13 C14 -94.98(12)
Cl1 Ru1 C13 C21 132.98(13)
Cl1 Ru1 C14 C13 86.61(12)
Cl1 Ru1 C14 C15 -141.62(12)
Cl1 Ru1 C15 C14 46.79(14)
Cl1 Ru1 C15 C16 -179.86(10)
Cl1 Ru1 C16 C15 0.3(2)
Cl1 Ru1 C16 C17 -111.3(2)
Cl1 Ru1 C16 C20 130.72(16)
Cl1 Ru1 C20 C16 -146.61(11)
Cl1 Ru1 C20 C21 -14.7(2)
Cl1 Ru1 C21 C13 -53.66(14)
Cl1 Ru1 C21 C20 172.41(10)
S1 Ru1 N1 N2 20.66(12)
S1 Ru1 N1 C8 -173.4(2)
S1 Ru1 C13 C12 103.9(2)
S1 Ru1 C13 C14 -7.9(2)
S1 Ru1 C13 C21 -139.90(12)
S1 Ru1 C14 C13 175.80(11)
S1 Ru1 C14 C15 -52.42(13)
S1 Ru1 C15 C14 133.29(13)
S1 Ru1 C15 C16 -93.37(12)
S1 Ru1 C16 C15 86.48(12)
S1 Ru1 C16 C17 -25.21(19)
S1 Ru1 C16 C20 -143.14(12)
S1 Ru1 C20 C16 43.85(13)
S1 Ru1 C20 C21 175.77(10)
S1 Ru1 C21 C13 124.35(16)
S1 Ru1 C21 C20 -9.6(2)
O1 C2 C3 C4 -179.7(2)
O1 C2 C7 C6 179.4(2)
N1 Ru1 S1 C9 -14.62(8)
N1 Ru1 C13 C12 -72.8(3)
N1 Ru1 C13 C14 175.52(11)
N1 Ru1 C13 C21 43.48(16)
N1 Ru1 C14 C13 -13.5(3)
N1 Ru1 C14 C15 118.3(3)
N1 Ru1 C15 C14 -154.17(13)
N1 Ru1 C15 C16 -20.8(2)
N1 Ru1 C16 C15 168.21(12)
N1 Ru1 C16 C17 56.5(2)
N1 Ru1 C16 C20 -61.41(13)
N1 Ru1 C20 C16 124.73(12)
N1 Ru1 C20 C21 -103.35(13)
N1 Ru1 C21 C13 -146.49(13)
N1 Ru1 C21 C20 79.59(13)
N1 N2 C9 S1 7.2(3)
N1 N2 C9 N3 -172.59(19)
N2 N1 C8 C5 -175.0(2)
C1 O1 C2 C3 178.5(2)
C1 O1 C2 C7 -0.4(3)
C2 C3 C4 C5 -0.4(3)
C3 C2 C7 C6 0.4(3)
C3 C4 C5 C6 1.7(3)
C3 C4 C5 C8 173.8(2)
C4 C5 C6 C7 -2.0(3)
C4 C5 C8 N1 24.4(4)
C5 C6 C7 C2 0.9(4)
C6 C5 C8 N1 -163.4(2)
C7 C2 C3 C4 -0.7(3)
C8 N1 N2 C9 168.5(2)
C8 C5 C6 C7 -174.9(2)
C9 N3 C10 C11 106.3(3)
C10 N3 C9 S1 9.8(3)
C10 N3 C9 N2 -170.4(2)
C12 C13 C14 Ru1 -124.3(2)
C12 C13 C14 C15 -179.3(2)
C12 C13 C21 Ru1 125.2(2)
C12 C13 C21 C20 177.1(2)
C13 Ru1 S1 C9 168.09(13)
C13 Ru1 N1 N2 -161.02(13)
C13 Ru1 N1 C8 4.9(2)
C13 Ru1 C14 C15 131.78(19)
C13 Ru1 C15 C14 -29.42(13)
C13 Ru1 C15 C16 103.93(14)
C13 Ru1 C16 C15 -65.24(13)
C13 Ru1 C16 C17 -176.9(2)
C13 Ru1 C16 C20 65.14(13)
C13 Ru1 C20 C16 -104.26(14)
C13 Ru1 C20 C21 27.66(13)
C13 Ru1 C21 C20 -133.93(19)
C13 C14 C15 Ru1 56.52(19)
C13 C14 C15 C16 1.8(3)
C14 Ru1 S1 C9 162.90(10)
C14 Ru1 N1 N2 -150.7(2)
C14 Ru1 N1 C8 15.2(4)
C14 Ru1 C13 C12 111.7(3)
C14 Ru1 C13 C21 -132.04(19)
C14 Ru1 C15 C16 133.35(19)
C14 Ru1 C16 C15 -28.32(13)
C14 Ru1 C16 C17 -140.0(2)
C14 Ru1 C16 C20 102.06(14)
C14 Ru1 C20 C16 -67.41(13)
C14 Ru1 C20 C21 64.51(13)
C14 Ru1 C21 C13 29.44(13)
C14 Ru1 C21 C20 -104.48(14)
C14 C13 C21 Ru1 -51.61(18)
C14 C13 C21 C20 0.3(3)
C14 C15 C16 Ru1 54.53(18)
C14 C15 C16 C17 -179.1(2)
C14 C15 C16 C20 1.2(3)
C15 Ru1 S1 C9 134.16(9)
C15 Ru1 N1 N2 -53.7(2)
C15 Ru1 N1 C8 112.2(2)
C15 Ru1 C13 C12 141.1(3)
C15 Ru1 C13 C14 29.36(12)
C15 Ru1 C13 C21 -102.68(14)
C15 Ru1 C14 C13 -131.78(19)
C15 Ru1 C16 C17 -111.7(2)
C15 Ru1 C16 C20 130.38(19)
C15 Ru1 C20 C16 -30.57(12)
C15 Ru1 C20 C21 101.35(14)
C15 Ru1 C21 C13 66.45(14)
C15 Ru1 C21 C20 -67.48(13)
C15 C16 C17 C18 81.7(3)
C15 C16 C17 C19 -154.3(2)
C15 C16 C20 Ru1 53.04(16)
C15 C16 C20 C21 -3.4(3)
C16 Ru1 S1 C9 96.09(9)
C16 Ru1 N1 N2 -67.32(15)
C16 Ru1 N1 C8 98.6(2)
C16 Ru1 C13 C12 178.5(3)
C16 Ru1 C13 C14 66.80(13)
C16 Ru1 C13 C21 -65.24(13)
C16 Ru1 C14 C13 -102.89(14)
C16 Ru1 C14 C15 28.89(12)
C16 Ru1 C15 C14 -133.35(19)
C16 Ru1 C20 C21 131.92(19)
C16 Ru1 C21 C13 104.59(14)
C16 Ru1 C21 C20 -29.34(12)
C16 C20 C21 Ru1 56.11(18)
C16 C20 C21 C13 2.7(3)
C17 C16 C20 Ru1 -126.7(2)
C17 C16 C20 C21 176.9(2)
C20 Ru1 S1 C9 71.11(10)
C20 Ru1 N1 N2 -99.66(14)
C20 Ru1 N1 C8 66.2(2)
C20 Ru1 C13 C12 -144.7(3)
C20 Ru1 C13 C14 103.59(14)
C20 Ru1 C13 C21 -28.45(13)
C20 Ru1 C14 C13 -65.66(13)
C20 Ru1 C14 C15 66.12(13)
C20 Ru1 C15 C14 -103.23(15)
C20 Ru1 C15 C16 30.12(12)
C20 Ru1 C16 C15 -130.38(19)
C20 Ru1 C16 C17 117.9(2)
C20 Ru1 C21 C13 133.93(19)
C20 C16 C17 C18 -98.6(3)
C20 C16 C17 C19 25.4(3)
C21 Ru1 S1 C9 77.85(17)
C21 Ru1 N1 N2 -136.57(14)
C21 Ru1 N1 C8 29.3(2)
C21 Ru1 C13 C12 -116.2(3)
C21 Ru1 C13 C14 132.04(19)
C21 Ru1 C14 C13 -28.77(13)
C21 Ru1 C14 C15 103.01(14)
C21 Ru1 C15 C14 -65.66(14)
C21 Ru1 C15 C16 67.68(13)
C21 Ru1 C16 C15 -100.97(14)
C21 Ru1 C16 C17 147.3(2)
C21 Ru1 C16 C20 29.41(13)
C21 Ru1 C20 C16 -131.92(19)
C21 C13 C14 Ru1 52.57(18)
C21 C13 C14 C15 -2.5(3)
